data_1565246
loop_
_publ_author_name
'Nagar, Suryakant'
'Chatterjee, Sucheta'
'Goswami, Dibakar'
'Cordes, David B.'
'Slawin, A.M.Z.'
'Chauhan, Rohit Singh'
'Prabhu, Pradnya'

_publ_section_title
;
 Reactivity of nickel metal precursors towards amido linked N-heterocyclic
 carbenes and their catalytic studies for cross coupling reactions
;
_journal_name_full 'Inorganica Chimica Acta'
_journal_page_first 119446
_journal_paper_doi 10.1016/j.ica.2020.119446
_journal_volume 504
_journal_year 2020
_chemical_formula_moiety 'C32 H40 N6 Ni O2'
_chemical_formula_sum 'C32 H40 N6 Ni O2'
_chemical_formula_weight 599.41
_space_group_crystal_system monoclinic
_space_group_IT_number 14
_space_group_name_Hall '-P 2yn'
_space_group_name_H-M_alt 'P 1 21/n 1'
_atom_sites_solution_hydrogens geom
_atom_sites_solution_primary direct
_atom_sites_solution_secondary difmap
_cell_angle_alpha 90.0000
_cell_angle_beta 95.204(3)
_cell_angle_gamma 90.0000
_cell_formula_units_Z 4
_cell_length_a 9.8093(4)
_cell_length_b 16.8345(6)
_cell_length_c 17.7177(5)
_cell_measurement_reflns_used 5738
_cell_measurement_temperature 173
_cell_measurement_theta_max 25.99
_cell_measurement_theta_min 2.28
_cell_volume 2913.75(18)
_computing_cell_refinement 'CrysAlisPro 1.171.38.46 (Rigaku OD, 2015)'
_computing_data_collection 'CrysAlisPro 1.171.38.46 (Rigaku OD, 2015)'
_computing_data_reduction 'CrysAlisPro 1.171.38.46 (Rigaku OD, 2015)'
_computing_molecular_graphics 'CrystalStructure 4.3'
_computing_publication_material 'CrystalStructure 4.3 (Rigaku, 2018)'
_computing_structure_refinement 'SHELXL Version 2018/3 (Sheldrick, 2008)'
_computing_structure_solution 'Superflip (Palatinus, et al., 2007)'
_diffrn_ambient_temperature 173
_diffrn_detector_area_resol_mean 5.811
_diffrn_measured_fraction_theta_full 0.997
_diffrn_measured_fraction_theta_max 0.858
_diffrn_measurement_device_type 'Rigaku XtaLAB P200'
_diffrn_measurement_method \w
_diffrn_radiation_type 'Mo K\a'
_diffrn_radiation_wavelength 0.71073
_diffrn_reflns_av_R_equivalents 0.0975
_diffrn_reflns_av_unetI/netI 0.1164
_diffrn_reflns_Laue_measured_fraction_full 0.997
_diffrn_reflns_Laue_measured_fraction_max 0.858
_diffrn_reflns_limit_h_max 13
_diffrn_reflns_limit_h_min -13
_diffrn_reflns_limit_k_max 22
_diffrn_reflns_limit_k_min -21
_diffrn_reflns_limit_l_max 22
_diffrn_reflns_limit_l_min -23
_diffrn_reflns_number 37529
_diffrn_reflns_point_group_measured_fraction_full 0.997
_diffrn_reflns_point_group_measured_fraction_max 0.858
_diffrn_reflns_theta_full 25.242
_diffrn_reflns_theta_max 29.152
_diffrn_reflns_theta_min 1.672
_diffrn_standards_interval_count .
_diffrn_standards_number 0
_exptl_absorpt_coefficient_mu 0.707
_exptl_absorpt_correction_T_max 0.986
_exptl_absorpt_correction_T_min 0.390
_exptl_absorpt_correction_type multi-scan
_exptl_absorpt_process_details
;
CrysAlisPro 1.171.38.46 (Rigaku Oxford Diffraction, 2015)
Empirical absorption correction using spherical harmonics,
 implemented in SCALE3 ABSPACK scaling algorithm.
;
_exptl_crystal_colour colourless
_exptl_crystal_density_diffrn 1.366
_exptl_crystal_density_method 'not measured'
_exptl_crystal_description prism
_exptl_crystal_F_000 1272.00
_exptl_crystal_size_max 0.070
_exptl_crystal_size_mid 0.030
_exptl_crystal_size_min 0.020
_refine_diff_density_max 0.42
_refine_diff_density_min -0.34
_refine_ls_extinction_method none
_refine_ls_goodness_of_fit_ref 0.983
_refine_ls_hydrogen_treatment constr
_refine_ls_number_parameters 391
_refine_ls_number_reflns 6757
_refine_ls_number_restraints 38
_refine_ls_R_factor_all 0.1280
_refine_ls_R_factor_gt 0.0480
_refine_ls_shift/su_max 0.001
_refine_ls_structure_factor_coef Fsqd
_refine_ls_weighting_details 'w = 1/[\s^2^(Fo^2^)+(0.0394P)^2^] where P=(Fo^2^+2Fc^2^)/3'
_refine_ls_weighting_scheme calc
_refine_ls_wR_factor_gt 0.0825
_refine_ls_wR_factor_ref 0.0990
_reflns_Friedel_coverage 0.000
_reflns_Friedel_fraction_full .
_reflns_Friedel_fraction_max .
_reflns_number_gt 3771
_reflns_number_total 6757
_reflns_threshold_expression F^2^>2.0\s(F^2^)
_cod_data_source_file 3b.cif
_cod_data_source_block 3b
_cod_database_code 1565246

loop_
_space_group_symop_id
_space_group_symop_operation_xyz
1 +X,+Y,+Z
2 1/2-X,1/2+Y,1/2-Z
3 -X,-Y,-Z
4 -1/2+X,-1/2-Y,-1/2+Z

loop_
_atom_site_label
_atom_site_type_symbol
_atom_site_fract_x
_atom_site_fract_y
_atom_site_fract_z
_atom_site_U_iso_or_equiv
_atom_site_adp_type
_atom_site_occupancy
_atom_site_site_symmetry_order
_atom_site_calc_flag
_atom_site_refinement_flags_posn
_atom_site_refinement_flags_adp
_atom_site_refinement_flags_occupancy
_atom_site_disorder_assembly
_atom_site_disorder_group
Ni1 Ni 0.92540(3) 0.20957(2) 0.74908(2) 0.02143(11) Uani 1 1 d . . . . .
O7 O 1.06922(19) 0.33553(11) 0.93729(10) 0.0398(5) Uani 1 1 d . . . . .
O27 O 0.75548(19) 0.34815(11) 0.57606(10) 0.0415(5) Uani 1 1 d . . . . .
N2 N 1.0540(2) 0.13723(11) 0.87843(11) 0.0223(5) Uani 1 1 d . . . . .
N5 N 0.8975(2) 0.05752(12) 0.83338(11) 0.0251(5) Uani 1 1 d . . . . .
N8 N 0.9421(2) 0.28496(11) 0.83151(11) 0.0232(5) Uani 1 1 d . . . . .
N22 N 0.8005(2) 0.14472(12) 0.61547(11) 0.0280(5) Uani 1 1 d . . . . .
N25 N 0.9691(2) 0.06837(12) 0.65165(11) 0.0284(5) Uani 1 1 d . . . . .
N28 N 0.8989(2) 0.29188(11) 0.67278(11) 0.0232(5) Uani 1 1 d . . . . .
C1 C 0.9523(2) 0.12998(14) 0.82163(13) 0.0225(6) Uani 1 1 d . . . . .
C3 C 1.0650(3) 0.07078(15) 0.92372(14) 0.0308(7) Uani 1 1 d . . . . .
H3 H 1.129336 0.062053 0.966308 0.037 Uiso 1 1 calc R U . . .
C4 C 0.9666(3) 0.02068(16) 0.89562(14) 0.0316(7) Uani 1 1 d . . . . .
H4 H 0.947759 -0.030469 0.914803 0.038 Uiso 1 1 calc R U . . .
C6 C 1.1335(2) 0.21002(14) 0.89122(14) 0.0253(6) Uani 1 1 d . . . . .
H6A H 1.199483 0.214530 0.852328 0.030 Uiso 1 1 calc R U . . .
H6B H 1.186341 0.207334 0.941493 0.030 Uiso 1 1 calc R U . . .
C7 C 1.0412(3) 0.28409(15) 0.88784(14) 0.0261(6) Uani 1 1 d . . . . .
C9 C 0.8453(2) 0.35210(14) 0.83225(14) 0.0262(6) Uani 1 1 d . . . . .
H9A H 0.823457 0.370877 0.779590 0.031 Uiso 1 1 calc R U . . .
H9B H 0.890787 0.396307 0.861531 0.031 Uiso 1 1 calc R U . . .
C10 C 0.7136(3) 0.33255(13) 0.86566(13) 0.0225(6) Uani 1 1 d . . . . .
C11 C 0.5892(3) 0.33713(15) 0.82202(15) 0.0325(7) Uani 1 1 d . . . . .
H11 H 0.587896 0.348518 0.769440 0.039 Uiso 1 1 calc R U . . .
C12 C 0.4669(3) 0.32542(17) 0.85366(18) 0.0434(8) Uani 1 1 d . . . . .
H12 H 0.382608 0.329672 0.823035 0.052 Uiso 1 1 calc R U . . .
C13 C 0.4675(3) 0.30758(16) 0.92956(18) 0.0435(8) Uani 1 1 d . . . . .
H13 H 0.383630 0.299914 0.951517 0.052 Uiso 1 1 calc R U . . .
C14 C 0.5900(3) 0.30093(16) 0.97336(16) 0.0419(8) Uani 1 1 d . . . . .
H14 H 0.590641 0.287706 1.025516 0.050 Uiso 1 1 calc R U . . .
C15 C 0.7121(3) 0.31339(15) 0.94196(15) 0.0335(7) Uani 1 1 d . . . . .
H15 H 0.796122 0.308802 0.972862 0.040 Uiso 1 1 calc R U . . .
C16 C 0.7781(3) 0.02128(15) 0.79065(14) 0.0288(6) Uani 1 1 d . . . . .
H16A H 0.764789 -0.032815 0.810625 0.035 Uiso 1 1 calc R U . . .
H16B H 0.796998 0.016032 0.736927 0.035 Uiso 1 1 calc R U . . .
C17 C 0.6475(3) 0.06795(16) 0.79443(15) 0.0337(7) Uani 1 1 d . . . . .
H17A H 0.572439 0.039554 0.764516 0.040 Uiso 1 1 calc R U . . .
H17B H 0.658372 0.120246 0.770143 0.040 Uiso 1 1 calc R U . . .
C18 C 0.6055(3) 0.08151(16) 0.87372(16) 0.0386(7) Uani 1 1 d . . . . .
H18A H 0.661880 0.124875 0.897997 0.046 Uiso 1 1 calc R U . . .
H18B H 0.624439 0.032745 0.904115 0.046 Uiso 1 1 calc R U . . .
C19 C 0.4552(3) 0.10288(18) 0.87441(19) 0.0554(9) Uani 1 1 d . . . . .
H19A H 0.398666 0.057896 0.855382 0.067 Uiso 1 1 calc R U . . .
H19B H 0.434483 0.149264 0.841953 0.067 Uiso 1 1 calc R U . . .
H19C H 0.435338 0.115270 0.926346 0.067 Uiso 1 1 calc R U . . .
C21 C 0.9060(3) 0.13633(15) 0.67013(14) 0.0246(6) Uani 1 1 d . . . . .
C23 C 0.7954(3) 0.08283(16) 0.56443(15) 0.0359(7) Uani 1 1 d . . . . .
H23 H 0.730374 0.075606 0.521871 0.043 Uiso 1 1 calc R U . . .
C24 C 0.9004(3) 0.03488(16) 0.58677(14) 0.0346(7) Uani 1 1 d . . . . .
H24 H 0.923770 -0.013122 0.562882 0.041 Uiso 1 1 calc R U . . .
C26 C 0.7121(3) 0.21495(15) 0.61103(15) 0.0318(6) Uani 1 1 d . . . . .
H26A H 0.649114 0.212234 0.651575 0.038 Uiso 1 1 calc R U . . .
H26B H 0.655961 0.215129 0.561684 0.038 Uiso 1 1 calc R U . . .
C27 C 0.7948(3) 0.29229(16) 0.61933(14) 0.0265(6) Uani 1 1 d . . . . .
C29 C 0.9903(2) 0.36083(14) 0.67459(14) 0.0258(6) Uani 1 1 d . . . . .
H29A H 1.007620 0.379385 0.727611 0.031 Uiso 1 1 calc R U . . .
H29B H 0.943700 0.404343 0.644792 0.031 Uiso 1 1 calc R U . . .
C30 C 1.1254(3) 0.34416(14) 0.64367(13) 0.0244(6) Uani 1 1 d . . . . .
C31 C 1.2152(3) 0.28892(17) 0.67827(16) 0.0387(7) Uani 1 1 d . . . . .
H31 H 1.189354 0.259833 0.720646 0.046 Uiso 1 1 calc R U . . .
C32 C 1.3423(3) 0.27532(19) 0.65212(18) 0.0492(9) Uani 1 1 d . . . . .
H32 H 1.402814 0.237380 0.676650 0.059 Uiso 1 1 calc R U . . .
C33 C 1.3804(3) 0.31692(19) 0.59057(18) 0.0471(8) Uani 1 1 d . . . . .
H33 H 1.467315 0.307935 0.572459 0.057 Uiso 1 1 calc R U . . .
C34 C 1.2922(3) 0.37131(18) 0.55561(17) 0.0433(8) Uani 1 1 d . . . . .
H34 H 1.318314 0.400124 0.513110 0.052 Uiso 1 1 calc R U . . .
C35 C 1.1661(3) 0.38461(15) 0.58151(15) 0.0332(7) Uani 1 1 d . . . . .
H35 H 1.105908 0.422253 0.556265 0.040 Uiso 1 1 calc R U . . .
C36 C 1.0956(3) 0.03710(18) 0.68973(17) 0.0441(8) Uani 1 1 d . . . . .
H36A H 1.085703 -0.019395 0.703754 0.053 Uiso 0.631(8) 1 calc R U P A 1
H36B H 1.125259 0.068196 0.735737 0.053 Uiso 0.631(8) 1 calc R U P A 1
H36C H 1.128947 0.079457 0.725530 0.053 Uiso 0.369(8) 1 calc R U P A 2
H36D H 1.066226 -0.006959 0.721519 0.053 Uiso 0.369(8) 1 calc R U P A 2
C37 C 1.2021(6) 0.0475(4) 0.6249(3) 0.0367(15) Uani 0.631(8) 1 d D U P A 1
H37A H 1.176626 0.011025 0.582090 0.044 Uiso 0.631(8) 1 calc R U P A 1
H37B H 1.197828 0.102631 0.605228 0.044 Uiso 0.631(8) 1 calc R U P A 1
C38 C 1.3438(5) 0.0295(3) 0.6582(3) 0.0424(17) Uani 0.631(8) 1 d D U P A 1
H38A H 1.351852 -0.027131 0.673090 0.051 Uiso 0.631(8) 1 calc R U P A 1
H38B H 1.367699 0.062698 0.703633 0.051 Uiso 0.631(8) 1 calc R U P A 1
C37A C 1.2180(9) 0.0076(6) 0.6585(6) 0.037(3) Uani 0.369(8) 1 d D U P A 2
H37C H 1.192995 -0.029993 0.616509 0.045 Uiso 0.369(8) 1 calc R U P A 2
H37D H 1.277645 -0.020303 0.698024 0.045 Uiso 0.369(8) 1 calc R U P A 2
C38A C 1.2902(11) 0.0779(6) 0.6301(6) 0.050(3) Uani 0.369(8) 1 d D U P A 2
H38C H 1.310091 0.116551 0.671723 0.060 Uiso 0.369(8) 1 calc R U P A 2
H38D H 1.231180 0.104232 0.589218 0.060 Uiso 0.369(8) 1 calc R U P A 2
C39 C 1.4377(3) 0.0482(2) 0.59663(19) 0.0655(11) Uani 1 1 d . . . . .
H39A H 1.407742 0.018296 0.550662 0.079 Uiso 0.631(8) 1 calc R U P A 1
H39B H 1.531839 0.033220 0.614127 0.079 Uiso 0.631(8) 1 calc R U P A 1
H39C H 1.433997 0.105255 0.585476 0.079 Uiso 0.631(8) 1 calc R U P A 1
H39D H 1.514082 0.057424 0.635259 0.079 Uiso 0.369(8) 1 calc R U P A 2
H39E H 1.452640 0.078574 0.550890 0.079 Uiso 0.369(8) 1 calc R U P A 2
H39F H 1.432095 -0.008488 0.584314 0.079 Uiso 0.369(8) 1 calc R U P A 2

loop_
_atom_site_aniso_label
_atom_site_aniso_U_11
_atom_site_aniso_U_22
_atom_site_aniso_U_33
_atom_site_aniso_U_23
_atom_site_aniso_U_13
_atom_site_aniso_U_12
Ni1 0.02640(19) 0.01969(18) 0.01751(18) 0.00009(15) -0.00180(13) -0.00060(16)
O7 0.0535(13) 0.0316(11) 0.0311(11) -0.0127(9) -0.0135(9) 0.0015(10)
O27 0.0537(13) 0.0334(12) 0.0343(11) 0.0098(9) -0.0125(10) -0.0011(10)
N2 0.0261(12) 0.0208(12) 0.0192(12) 0.0021(9) -0.0022(10) 0.0021(9)
N5 0.0293(13) 0.0229(12) 0.0234(12) 0.0005(10) 0.0046(10) -0.0023(10)
N8 0.0257(12) 0.0202(12) 0.0226(11) -0.0019(9) -0.0030(9) 0.0015(10)
N22 0.0408(14) 0.0268(13) 0.0160(12) -0.0019(10) 0.0001(11) -0.0090(11)
N25 0.0366(14) 0.0263(13) 0.0232(12) -0.0042(10) 0.0080(11) -0.0040(10)
N28 0.0269(12) 0.0216(11) 0.0208(11) 0.0038(10) 0.0002(9) -0.0026(10)
C1 0.0256(14) 0.0224(14) 0.0200(14) -0.0013(11) 0.0043(12) 0.0028(11)
C3 0.0348(17) 0.0307(16) 0.0263(15) 0.0100(13) -0.0009(13) 0.0075(13)
C4 0.0427(18) 0.0242(15) 0.0284(16) 0.0105(12) 0.0056(13) 0.0032(13)
C6 0.0218(13) 0.0288(14) 0.0241(14) -0.0015(12) -0.0048(11) -0.0031(13)
C7 0.0301(15) 0.0258(15) 0.0220(14) -0.0003(12) 0.0004(12) -0.0025(13)
C9 0.0350(16) 0.0177(14) 0.0253(15) 0.0003(11) 0.0000(12) 0.0072(12)
C10 0.0313(15) 0.0131(13) 0.0233(15) -0.0018(11) 0.0031(12) 0.0047(11)
C11 0.0368(17) 0.0280(16) 0.0312(16) 0.0008(13) -0.0045(13) 0.0000(13)
C12 0.0313(17) 0.0428(19) 0.055(2) -0.0064(16) -0.0006(15) -0.0063(14)
C13 0.0418(19) 0.0356(18) 0.056(2) -0.0126(16) 0.0186(16) -0.0126(14)
C14 0.063(2) 0.0361(18) 0.0290(16) -0.0050(14) 0.0140(16) -0.0135(16)
C15 0.0430(18) 0.0322(17) 0.0246(16) 0.0011(12) -0.0017(13) 0.0000(13)
C16 0.0343(16) 0.0267(15) 0.0260(15) -0.0013(12) 0.0054(12) -0.0072(13)
C17 0.0307(16) 0.0312(16) 0.0378(17) 0.0018(13) -0.0033(13) -0.0069(13)
C18 0.0391(18) 0.0316(16) 0.0454(19) -0.0110(14) 0.0056(14) -0.0027(14)
C19 0.046(2) 0.047(2) 0.076(2) -0.0092(18) 0.0169(18) 0.0030(16)
C21 0.0285(15) 0.0241(15) 0.0215(14) 0.0017(11) 0.0037(12) -0.0057(12)
C23 0.054(2) 0.0340(17) 0.0197(15) -0.0046(13) 0.0020(14) -0.0153(15)
C24 0.054(2) 0.0281(16) 0.0236(15) -0.0115(13) 0.0141(14) -0.0146(15)
C26 0.0329(15) 0.0339(16) 0.0268(15) 0.0040(13) -0.0069(12) -0.0032(14)
C27 0.0310(15) 0.0293(15) 0.0188(14) 0.0021(13) 0.0001(12) 0.0003(13)
C29 0.0301(15) 0.0226(14) 0.0248(15) 0.0016(11) 0.0027(12) 0.0004(12)
C30 0.0282(15) 0.0218(14) 0.0221(15) -0.0024(12) -0.0033(12) -0.0042(12)
C31 0.0384(17) 0.0436(18) 0.0343(16) 0.0080(15) 0.0035(14) 0.0051(15)
C32 0.0370(18) 0.061(2) 0.049(2) 0.0080(17) -0.0001(16) 0.0139(16)
C33 0.0330(18) 0.060(2) 0.049(2) -0.0130(18) 0.0078(16) 0.0002(16)
C34 0.0401(19) 0.053(2) 0.0376(18) 0.0030(15) 0.0104(15) -0.0135(16)
C35 0.0368(17) 0.0318(16) 0.0305(16) 0.0045(13) -0.0006(13) -0.0040(13)
C36 0.0271(17) 0.0434(19) 0.062(2) -0.0210(16) 0.0064(15) 0.0035(14)
C37 0.040(3) 0.038(4) 0.030(3) 0.005(3) -0.004(3) 0.000(3)
C38 0.034(3) 0.046(4) 0.046(3) 0.006(3) -0.003(3) 0.007(3)
C37A 0.041(6) 0.034(5) 0.037(6) 0.008(4) 0.005(4) -0.003(4)
C38A 0.041(6) 0.040(6) 0.070(7) 0.006(5) 0.007(5) 0.000(5)
C39 0.070(2) 0.061(2) 0.072(2) -0.0262(19) 0.042(2) -0.0292(19)

loop_
_atom_type_symbol
_atom_type_description
_atom_type_scat_dispersion_real
_atom_type_scat_dispersion_imag
_atom_type_scat_source
C C 0.0033 0.0016
;
International Tables for Crystallography
(Vol. C, Tables 4.2.6.8 and 6.1.1.4)
;
H H 0.0000 0.0000
;
International Tables for Crystallography
(Vol. C, Table 6.1.1.4)
;
N N 0.0061 0.0033
;
International Tables for Crystallography
(Vol. C, Tables 4.2.6.8 and 6.1.1.4)
;
Ni Ni 0.3393 1.1124
;
International Tables for Crystallography
(Vol. C, Tables 4.2.6.8 and 6.1.1.4)
;
O O 0.0106 0.0060
;
International Tables for Crystallography
(Vol. C, Tables 4.2.6.8 and 6.1.1.4)
;

loop_
_geom_angle_atom_site_label_1
_geom_angle_atom_site_label_2
_geom_angle_atom_site_label_3
_geom_angle
_geom_angle_site_symmetry_1
_geom_angle_site_symmetry_3
C1 Ni1 C21 92.33(10) . .
C1 Ni1 N8 87.35(9) . .
C21 Ni1 N8 178.90(9) . .
C1 Ni1 N28 179.32(9) . .
C21 Ni1 N28 87.21(10) . .
N8 Ni1 N28 93.13(8) . .
C1 N2 C3 111.9(2) . .
C1 N2 C6 122.50(19) . .
C3 N2 C6 125.5(2) . .
C1 N5 C4 110.6(2) . .
C1 N5 C16 127.1(2) . .
C4 N5 C16 122.2(2) . .
C7 N8 C9 115.4(2) . .
C7 N8 Ni1 124.54(17) . .
C9 N8 Ni1 119.95(15) . .
C21 N22 C23 111.7(2) . .
C21 N22 C26 122.1(2) . .
C23 N22 C26 126.1(2) . .
C21 N25 C24 110.0(2) . .
C21 N25 C36 125.6(2) . .
C24 N25 C36 124.2(2) . .
C27 N28 C29 116.1(2) . .
C27 N28 Ni1 123.18(17) . .
C29 N28 Ni1 120.56(15) . .
N5 C1 N2 104.0(2) . .
N5 C1 Ni1 136.12(19) . .
N2 C1 Ni1 119.79(18) . .
C4 C3 N2 106.2(2) . .
C4 C3 H3 126.9 . .
N2 C3 H3 126.9 . .
C3 C4 N5 107.3(2) . .
C3 C4 H4 126.4 . .
N5 C4 H4 126.4 . .
N2 C6 C7 111.73(19) . .
N2 C6 H6A 109.3 . .
C7 C6 H6A 109.3 . .
N2 C6 H6B 109.3 . .
C7 C6 H6B 109.3 . .
H6A C6 H6B 107.9 . .
O7 C7 N8 128.4(2) . .
O7 C7 C6 116.4(2) . .
N8 C7 C6 115.2(2) . .
N8 C9 C10 114.30(19) . .
N8 C9 H9A 108.7 . .
C10 C9 H9A 108.7 . .
N8 C9 H9B 108.7 . .
C10 C9 H9B 108.7 . .
H9A C9 H9B 107.6 . .
C11 C10 C15 117.9(2) . .
C11 C10 C9 120.8(2) . .
C15 C10 C9 121.2(2) . .
C12 C11 C10 121.2(3) . .
C12 C11 H11 119.4 . .
C10 C11 H11 119.4 . .
C13 C12 C11 120.0(3) . .
C13 C12 H12 120.0 . .
C11 C12 H12 120.0 . .
C14 C13 C12 119.6(3) . .
C14 C13 H13 120.2 . .
C12 C13 H13 120.2 . .
C13 C14 C15 120.4(3) . .
C13 C14 H14 119.8 . .
C15 C14 H14 119.8 . .
C14 C15 C10 120.8(3) . .
C14 C15 H15 119.6 . .
C10 C15 H15 119.6 . .
N5 C16 C17 113.7(2) . .
N5 C16 H16A 108.8 . .
C17 C16 H16A 108.8 . .
N5 C16 H16B 108.8 . .
C17 C16 H16B 108.8 . .
H16A C16 H16B 107.7 . .
C16 C17 C18 115.0(2) . .
C16 C17 H17A 108.5 . .
C18 C17 H17A 108.5 . .
C16 C17 H17B 108.5 . .
C18 C17 H17B 108.5 . .
H17A C17 H17B 107.5 . .
C17 C18 C19 112.8(2) . .
C17 C18 H18A 109.0 . .
C19 C18 H18A 109.0 . .
C17 C18 H18B 109.0 . .
C19 C18 H18B 109.0 . .
H18A C18 H18B 107.8 . .
C18 C19 H19A 109.5 . .
C18 C19 H19B 109.5 . .
H19A C19 H19B 109.5 . .
C18 C19 H19C 109.5 . .
H19A C19 H19C 109.5 . .
H19B C19 H19C 109.5 . .
N25 C21 N22 104.5(2) . .
N25 C21 Ni1 136.3(2) . .
N22 C21 Ni1 119.07(19) . .
C24 C23 N22 106.3(2) . .
C24 C23 H23 126.9 . .
N22 C23 H23 126.9 . .
C23 C24 N25 107.5(2) . .
C23 C24 H24 126.3 . .
N25 C24 H24 126.3 . .
N22 C26 C27 112.0(2) . .
N22 C26 H26A 109.2 . .
C27 C26 H26A 109.2 . .
N22 C26 H26B 109.2 . .
C27 C26 H26B 109.2 . .
H26A C26 H26B 107.9 . .
O27 C27 N28 127.9(2) . .
O27 C27 C26 116.6(2) . .
N28 C27 C26 115.5(2) . .
N28 C29 C30 113.66(19) . .
N28 C29 H29A 108.8 . .
C30 C29 H29A 108.8 . .
N28 C29 H29B 108.8 . .
C30 C29 H29B 108.8 . .
H29A C29 H29B 107.7 . .
C35 C30 C31 117.7(2) . .
C35 C30 C29 121.7(2) . .
C31 C30 C29 120.6(2) . .
C30 C31 C32 121.2(3) . .
C30 C31 H31 119.4 . .
C32 C31 H31 119.4 . .
C33 C32 C31 119.8(3) . .
C33 C32 H32 120.1 . .
C31 C32 H32 120.1 . .
C34 C33 C32 119.6(3) . .
C34 C33 H33 120.2 . .
C32 C33 H33 120.2 . .
C33 C34 C35 120.5(3) . .
C33 C34 H34 119.7 . .
C35 C34 H34 119.7 . .
C34 C35 C30 121.2(3) . .
C34 C35 H35 119.4 . .
C30 C35 H35 119.4 . .
C37A C36 N25 130.2(5) . .
N25 C36 C37 102.0(3) . .
N25 C36 H36A 111.4 . .
C37 C36 H36A 111.4 . .
N25 C36 H36B 111.4 . .
C37 C36 H36B 111.4 . .
H36A C36 H36B 109.2 . .
C37A C36 H36C 104.7 . .
N25 C36 H36C 104.7 . .
C37A C36 H36D 104.7 . .
N25 C36 H36D 104.7 . .
H36C C36 H36D 105.7 . .
C38 C37 C36 109.4(4) . .
C38 C37 H37A 109.8 . .
C36 C37 H37A 109.8 . .
C38 C37 H37B 109.8 . .
C36 C37 H37B 109.8 . .
H37A C37 H37B 108.2 . .
C37 C38 C39 106.0(5) . .
C37 C38 H38A 110.5 . .
C39 C38 H38A 110.5 . .
C37 C38 H38B 110.5 . .
C39 C38 H38B 110.5 . .
H38A C38 H38B 108.7 . .
C36 C37A C38A 106.9(8) . .
C36 C37A H37C 110.3 . .
C38A C37A H37C 110.3 . .
C36 C37A H37D 110.3 . .
C38A C37A H37D 110.3 . .
H37C C37A H37D 108.6 . .
C37A C38A C39 109.4(7) . .
C37A C38A H38C 109.8 . .
C39 C38A H38C 109.8 . .
C37A C38A H38D 109.8 . .
C39 C38A H38D 109.8 . .
H38C C38A H38D 108.2 . .
C38 C39 H39A 109.5 . .
C38 C39 H39B 109.5 . .
H39A C39 H39B 109.5 . .
C38 C39 H39C 109.5 . .
H39A C39 H39C 109.5 . .
H39B C39 H39C 109.5 . .
C38A C39 H39D 109.5 . .
C38A C39 H39E 109.5 . .
H39D C39 H39E 109.5 . .
C38A C39 H39F 109.5 . .
H39D C39 H39F 109.5 . .
H39E C39 H39F 109.5 . .

loop_
_geom_bond_atom_site_label_1
_geom_bond_atom_site_label_2
_geom_bond_distance
_geom_bond_site_symmetry_2
Ni1 C1 1.859(2) .
Ni1 C21 1.861(2) .
Ni1 N8 1.9306(19) .
Ni1 N28 1.9367(19) .
O7 C7 1.245(3) .
O27 C27 1.252(3) .
N2 C1 1.357(3) .
N2 C3 1.375(3) .
N2 C6 1.459(3) .
N5 C1 1.357(3) .
N5 C4 1.387(3) .
N5 C16 1.468(3) .
N8 C7 1.329(3) .
N8 C9 1.477(3) .
N22 C21 1.359(3) .
N22 C23 1.378(3) .
N22 C26 1.464(3) .
N25 C21 1.355(3) .
N25 C24 1.398(3) .
N25 C36 1.456(3) .
N28 C27 1.328(3) .
N28 C29 1.465(3) .
C3 C4 1.343(3) .
C3 H3 0.9500 .
C4 H4 0.9500 .
C6 C7 1.539(3) .
C6 H6A 0.9900 .
C6 H6B 0.9900 .
C9 C10 1.505(3) .
C9 H9A 0.9900 .
C9 H9B 0.9900 .
C10 C11 1.386(3) .
C10 C15 1.391(3) .
C11 C12 1.383(4) .
C11 H11 0.9500 .
C12 C13 1.378(4) .
C12 H12 0.9500 .
C13 C14 1.374(4) .
C13 H13 0.9500 .
C14 C15 1.382(4) .
C14 H14 0.9500 .
C15 H15 0.9500 .
C16 C17 1.510(3) .
C16 H16A 0.9900 .
C16 H16B 0.9900 .
C17 C18 1.517(4) .
C17 H17A 0.9900 .
C17 H17B 0.9900 .
C18 C19 1.520(4) .
C18 H18A 0.9900 .
C18 H18B 0.9900 .
C19 H19A 0.9800 .
C19 H19B 0.9800 .
C19 H19C 0.9800 .
C23 C24 1.340(4) .
C23 H23 0.9500 .
C24 H24 0.9500 .
C26 C27 1.534(3) .
C26 H26A 0.9900 .
C26 H26B 0.9900 .
C29 C30 1.506(3) .
C29 H29A 0.9900 .
C29 H29B 0.9900 .
C30 C35 1.384(3) .
C30 C31 1.385(3) .
C31 C32 1.388(4) .
C31 H31 0.9500 .
C32 C33 1.376(4) .
C32 H32 0.9500 .
C33 C34 1.368(4) .
C33 H33 0.9500 .
C34 C35 1.376(4) .
C34 H34 0.9500 .
C35 H35 0.9500 .
C36 C37A 1.454(9) .
C36 C37 1.631(6) .
C36 H36A 0.9900 .
C36 H36B 0.9900 .
C36 H36C 0.9900 .
C36 H36D 0.9900 .
C37 C38 1.491(8) .
C37 H37A 0.9900 .
C37 H37B 0.9900 .
C38 C39 1.524(5) .
C38 H38A 0.9900 .
C38 H38B 0.9900 .
C37A C38A 1.489(13) .
C37A H37C 0.9900 .
C37A H37D 0.9900 .
C38A C39 1.688(10) .
C38A H38C 0.9900 .
C38A H38D 0.9900 .
C39 H39A 0.9800 .
C39 H39B 0.9800 .
C39 H39C 0.9800 .
C39 H39D 0.9800 .
C39 H39E 0.9800 .
C39 H39F 0.9800 .

loop_
_geom_torsion_atom_site_label_1
_geom_torsion_atom_site_label_2
_geom_torsion_atom_site_label_3
_geom_torsion_atom_site_label_4
_geom_torsion
_geom_torsion_site_symmetry_1
_geom_torsion_site_symmetry_2
_geom_torsion_site_symmetry_3
_geom_torsion_site_symmetry_4
C4 N5 C1 N2 -1.1(3) . . . .
C16 N5 C1 N2 176.2(2) . . . .
C4 N5 C1 Ni1 175.3(2) . . . .
C16 N5 C1 Ni1 -7.4(4) . . . .
C3 N2 C1 N5 1.2(3) . . . .
C6 N2 C1 N5 -174.76(19) . . . .
C3 N2 C1 Ni1 -175.88(16) . . . .
C6 N2 C1 Ni1 8.1(3) . . . .
C21 Ni1 C1 N5 -40.8(3) . . . .
N8 Ni1 C1 N5 138.2(3) . . . .
C21 Ni1 C1 N2 135.16(19) . . . .
N8 Ni1 C1 N2 -45.89(19) . . . .
C1 N2 C3 C4 -0.9(3) . . . .
C6 N2 C3 C4 174.9(2) . . . .
N2 C3 C4 N5 0.2(3) . . . .
C1 N5 C4 C3 0.6(3) . . . .
C16 N5 C4 C3 -176.9(2) . . . .
C1 N2 C6 C7 45.9(3) . . . .
C3 N2 C6 C7 -129.6(2) . . . .
C9 N8 C7 O7 -6.3(4) . . . .
Ni1 N8 C7 O7 170.0(2) . . . .
C9 N8 C7 C6 174.42(19) . . . .
Ni1 N8 C7 C6 -9.3(3) . . . .
N2 C6 C7 O7 137.1(2) . . . .
N2 C6 C7 N8 -43.5(3) . . . .
C7 N8 C9 C10 -98.5(3) . . . .
Ni1 N8 C9 C10 85.0(2) . . . .
N8 C9 C10 C11 -117.5(2) . . . .
N8 C9 C10 C15 65.9(3) . . . .
C15 C10 C11 C12 1.9(4) . . . .
C9 C10 C11 C12 -174.8(2) . . . .
C10 C11 C12 C13 -1.1(4) . . . .
C11 C12 C13 C14 -0.5(4) . . . .
C12 C13 C14 C15 1.1(4) . . . .
C13 C14 C15 C10 -0.2(4) . . . .
C11 C10 C15 C14 -1.3(4) . . . .
C9 C10 C15 C14 175.5(2) . . . .
C1 N5 C16 C17 -61.1(3) . . . .
C4 N5 C16 C17 115.9(2) . . . .
N5 C16 C17 C18 -58.1(3) . . . .
C16 C17 C18 C19 -160.6(2) . . . .
C24 N25 C21 N22 -1.1(3) . . . .
C36 N25 C21 N22 174.6(2) . . . .
C24 N25 C21 Ni1 174.9(2) . . . .
C36 N25 C21 Ni1 -9.3(4) . . . .
C23 N22 C21 N25 1.1(3) . . . .
C26 N22 C21 N25 -175.0(2) . . . .
C23 N22 C21 Ni1 -175.81(16) . . . .
C26 N22 C21 Ni1 8.1(3) . . . .
C1 Ni1 C21 N25 -42.3(3) . . . .
N28 Ni1 C21 N25 137.2(3) . . . .
C1 Ni1 C21 N22 133.30(19) . . . .
N28 Ni1 C21 N22 -47.19(19) . . . .
C21 N22 C23 C24 -0.6(3) . . . .
C26 N22 C23 C24 175.2(2) . . . .
N22 C23 C24 N25 -0.1(3) . . . .
C21 N25 C24 C23 0.8(3) . . . .
C36 N25 C24 C23 -175.0(2) . . . .
C21 N22 C26 C27 46.4(3) . . . .
C23 N22 C26 C27 -129.0(2) . . . .
C29 N28 C27 O27 -9.3(4) . . . .
Ni1 N28 C27 O27 166.8(2) . . . .
C29 N28 C27 C26 171.8(2) . . . .
Ni1 N28 C27 C26 -12.1(3) . . . .
N22 C26 C27 O27 138.4(2) . . . .
N22 C26 C27 N28 -42.6(3) . . . .
C27 N28 C29 C30 -104.8(2) . . . .
Ni1 N28 C29 C30 79.0(2) . . . .
N28 C29 C30 C35 119.3(2) . . . .
N28 C29 C30 C31 -62.5(3) . . . .
C35 C30 C31 C32 0.8(4) . . . .
C29 C30 C31 C32 -177.4(3) . . . .
C30 C31 C32 C33 -0.3(5) . . . .
C31 C32 C33 C34 -0.1(5) . . . .
C32 C33 C34 C35 0.0(4) . . . .
C33 C34 C35 C30 0.6(4) . . . .
C31 C30 C35 C34 -0.9(4) . . . .
C29 C30 C35 C34 177.3(2) . . . .
C21 N25 C36 C37A -132.0(5) . . . .
C24 N25 C36 C37A 43.2(6) . . . .
C21 N25 C36 C37 -111.7(3) . . . .
C24 N25 C36 C37 63.5(4) . . . .
N25 C36 C37 C38 171.5(4) . . . .
C36 C37 C38 C39 -174.7(3) . . . .
N25 C36 C37A C38A 72.5(9) . . . .
C36 C37A C38A C39 177.3(6) . . . .
